data_7015069
loop_
_publ_author_name
'Ramakrishnan, Sethu'
'Suresh, Eringadothi'
'Riyasdeen, Anvarbatcha'
'Akbarsha, Mohamad Abdulkadhar'
'Palaniandavar, Mallayan'

_publ_section_title
;
 DNA binding, prominent DNA cleavage and efficient anticancer
 activities of tris(diimine)iron(II) complexes.
;
_journal_issue 14
_journal_name_full 'Dalton transactions (Cambridge, England : 2003)'
_journal_page_first 3524
_journal_page_last 3536
_journal_paper_doi 10.1039/c0dt00466a
_journal_volume 40
_journal_year 2011
_chemical_formula_sum 'C42 H36 Cl2 Fe N6 O9'
_chemical_formula_weight 895.52
_chemical_name_systematic
;
?
;
_space_group_IT_number 14
_symmetry_cell_setting monoclinic
_symmetry_space_group_name_Hall '-P 2ybc'
_symmetry_space_group_name_H-M 'P 1 21/c 1'
_atom_sites_solution_hydrogens geom
_atom_sites_solution_primary direct
_atom_sites_solution_secondary difmap
_audit_creation_method SHELXL-97
_cell_angle_alpha 90.00
_cell_angle_beta 100.291(3)
_cell_angle_gamma 90.00
_cell_formula_units_Z 4
_cell_length_a 12.4375(14)
_cell_length_b 17.831(2)
_cell_length_c 17.8172(19)
_cell_measurement_temperature 100(2)
_cell_volume 3887.8(7)
_computing_cell_refinement 'BRUKER SMART'
_computing_data_collection 'BRUKER SMART'
_computing_data_reduction 'BRUKER SAINT'
_computing_molecular_graphics ORTEP
_computing_structure_refinement 'SHELXL-97 (Sheldrick, 1997)'
_computing_structure_solution 'SHELXS-97 (Sheldrick, 1990)'
_diffrn_ambient_temperature 100(2)
_diffrn_measured_fraction_theta_full 0.964
_diffrn_measured_fraction_theta_max 0.964
_diffrn_measurement_device_type 'BRUKER SMART APEX CCD DIFFRACTOMETER'
_diffrn_measurement_method 'OMEGA-PHI SCAN'
_diffrn_radiation_monochromator graphite
_diffrn_radiation_source 'fine-focus sealed tube'
_diffrn_radiation_type MoK\a
_diffrn_radiation_wavelength 0.71073
_diffrn_reflns_av_R_equivalents 0.1157
_diffrn_reflns_av_sigmaI/netI 0.1347
_diffrn_reflns_limit_h_max 14
_diffrn_reflns_limit_h_min -11
_diffrn_reflns_limit_k_max 20
_diffrn_reflns_limit_k_min -19
_diffrn_reflns_limit_l_max 20
_diffrn_reflns_limit_l_min -19
_diffrn_reflns_number 17730
_diffrn_reflns_theta_full 23.99
_diffrn_reflns_theta_max 23.99
_diffrn_reflns_theta_min 1.63
_exptl_absorpt_coefficient_mu 0.593
_exptl_absorpt_correction_T_max 0.8708
_exptl_absorpt_correction_T_min 0.7402
_exptl_absorpt_correction_type multi-scan
_exptl_crystal_colour YELLOW
_exptl_crystal_density_diffrn 1.530
_exptl_crystal_density_method 'not measured'
_exptl_crystal_description BLOCKS
_exptl_crystal_F_000 1848
_exptl_crystal_size_max 0.54
_exptl_crystal_size_mid 0.32
_exptl_crystal_size_min 0.24
_refine_diff_density_max 0.605
_refine_diff_density_min -0.760
_refine_diff_density_rms 0.113
_refine_ls_extinction_method none
_refine_ls_goodness_of_fit_ref 1.172
_refine_ls_hydrogen_treatment constr
_refine_ls_matrix_type full
_refine_ls_number_parameters 547
_refine_ls_number_reflns 6093
_refine_ls_number_restraints 0
_refine_ls_restrained_S_all 1.172
_refine_ls_R_factor_all 0.1452
_refine_ls_R_factor_gt 0.1032
_refine_ls_shift/su_max 0.000
_refine_ls_shift/su_mean 0.000
_refine_ls_structure_factor_coef Fsqd
_refine_ls_weighting_details 'calc w=1/[\s^2^(Fo^2^)+(0.0530P)^2^+14.3265P] where P=(Fo^2^+2Fc^2^)/3'
_refine_ls_weighting_scheme calc
_refine_ls_wR_factor_gt 0.1823
_refine_ls_wR_factor_ref 0.1985
_reflns_number_gt 4426
_reflns_number_total 6093
_reflns_threshold_expression >2sigma(I)
_cod_data_source_file c0dt00466a.txt
_cod_data_source_block mpsrmm
_cod_depositor_comments
;
The following automatic conversions were performed:
'_symmetry_cell_setting' value 'Monoclinic' changed to 'monoclinic'
according to '/home/saulius/struct/CIF-dictionaries/cif_core.dic'
dictionary named 'cif_core.dic' version 2.4.1 from
2010-06-29.

'_exptl_absorpt_correction_type' value 'MULTI-SCAN' changed
to 'multi-scan' according to
'/home/saulius/struct/CIF-dictionaries/cif_core.dic' dictionary named
'cif_core.dic' version 2.4.1 from 2010-06-29.

Automatic conversion script
Id: cif_fix_enum 1555 2011-01-17 13:19:09Z saulius 
;
_cod_original_cell_volume 3887.7(8)
_cod_original_sg_symbol_H-M P21/c
_cod_database_code 7015069
_exptl_absorpt_correction_detail 'BRUKER SADABS'

loop_
_symmetry_equiv_pos_as_xyz
'x, y, z'
'-x, y+1/2, -z+1/2'
'-x, -y, -z'
'x, -y-1/2, z-1/2'

loop_
_atom_site_label
_atom_site_type_symbol
_atom_site_fract_x
_atom_site_fract_y
_atom_site_fract_z
_atom_site_U_iso_or_equiv
_atom_site_adp_type
_atom_site_occupancy
_atom_site_calc_flag
_atom_site_refinement_flags
_atom_site_disorder_assembly
_atom_site_disorder_group
Fe1 Fe 0.26181(8) 0.47221(6) 0.21058(6) 0.0051(3) Uani 1 d . . .
Cl1 Cl 0.74510(17) 0.25217(12) 0.53434(12) 0.0214(5) Uani 1 d . . .
Cl2 Cl 0.81553(17) 0.71770(12) 0.09935(12) 0.0239(5) Uani 1 d . . .
N1 N 0.1506(5) 0.5004(3) 0.2836(3) 0.0115(15) Uani 1 d . . .
N2 N 0.1559(5) 0.3786(3) 0.1985(3) 0.0124(15) Uani 1 d . . .
N3 N 0.3747(5) 0.4358(4) 0.3077(3) 0.0124(15) Uani 1 d . . .
N4 N 0.3638(5) 0.5684(4) 0.2364(3) 0.0115(15) Uani 1 d . . .
N5 N 0.1813(5) 0.5181(3) 0.1068(3) 0.0094(14) Uani 1 d . . .
N6 N 0.3582(5) 0.4305(3) 0.1331(3) 0.0079(14) Uani 1 d . . .
O1 O 0.6692(5) 0.2285(3) 0.4680(3) 0.0378(18) Uani 1 d . . .
O2 O 0.7071(5) 0.3194(3) 0.5643(3) 0.0382(18) Uani 1 d . . .
O3 O 0.7554(5) 0.1953(3) 0.5918(3) 0.0301(15) Uani 1 d . . .
O4 O 0.8498(5) 0.2670(4) 0.5147(3) 0.0359(17) Uani 1 d . . .
O5 O 0.7164(6) 0.7070(4) 0.1273(4) 0.057(2) Uani 1 d . . .
O6 O 0.9036(6) 0.6771(4) 0.1449(3) 0.046(2) Uani 1 d . . .
O7 O 0.8028(5) 0.6909(3) 0.0221(3) 0.0286(15) Uani 1 d . . .
O8 O 0.8399(5) 0.7975(3) 0.1019(3) 0.0294(15) Uani 1 d . . .
O9 O 0.9544(7) 0.8546(5) 0.9994(4) 0.074(3) Uani 1 d . . .
C1 C 0.1516(6) 0.5605(4) 0.3271(4) 0.0125(18) Uani 1 d . . .
H1 H 0.2042 0.5972 0.3250 0.015 Uiso 1 calc R . .
C2 C 0.0776(6) 0.5711(5) 0.3753(4) 0.0185(19) Uani 1 d . . .
H2 H 0.0810 0.6142 0.4051 0.022 Uiso 1 calc R . .
C3 C -0.0010(6) 0.5179(5) 0.3795(4) 0.0180(19) Uani 1 d . . .
H3 H -0.0516 0.5252 0.4114 0.022 Uiso 1 calc R . .
C4 C -0.0044(6) 0.4522(4) 0.3350(4) 0.0118(18) Uani 1 d . . .
C5 C 0.0745(6) 0.4458(4) 0.2890(4) 0.0139(18) Uani 1 d . . .
C6 C -0.0838(7) 0.3937(5) 0.3359(4) 0.019(2) Uani 1 d . . .
C7 C -0.0802(6) 0.3303(4) 0.2922(4) 0.0161(19) Uani 1 d . . .
C8 C 0.0013(6) 0.3242(5) 0.2436(4) 0.0139(18) Uani 1 d . . .
C9 C 0.0764(6) 0.3805(5) 0.2421(4) 0.0147(19) Uani 1 d . . .
C10 C 0.0056(7) 0.2632(5) 0.1944(4) 0.019(2) Uani 1 d . . .
H10 H -0.0439 0.2240 0.1936 0.023 Uiso 1 calc R . .
C11 C 0.0817(6) 0.2607(5) 0.1477(4) 0.019(2) Uani 1 d . . .
H11 H 0.0834 0.2213 0.1138 0.023 Uiso 1 calc R . .
C12 C 0.1571(6) 0.3201(4) 0.1531(4) 0.0152(19) Uani 1 d . . .
H12 H 0.2109 0.3180 0.1230 0.018 Uiso 1 calc R . .
C13 C -0.1570(7) 0.2661(5) 0.2933(5) 0.022(2) Uani 1 d . . .
H13A H -0.1971 0.2728 0.3341 0.033 Uiso 1 calc R . .
H13B H -0.1163 0.2201 0.3008 0.033 Uiso 1 calc R . .
H13C H -0.2071 0.2640 0.2456 0.033 Uiso 1 calc R . .
C14 C -0.1732(7) 0.4070(5) 0.3826(5) 0.027(2) Uani 1 d . . .
H14A H -0.2087 0.4539 0.3681 0.041 Uiso 1 calc R . .
H14B H -0.1415 0.4083 0.4359 0.041 Uiso 1 calc R . .
H14C H -0.2257 0.3671 0.3735 0.041 Uiso 1 calc R . .
C15 C 0.3798(7) 0.3684(5) 0.3406(4) 0.019(2) Uani 1 d . . .
H15 H 0.3281 0.3325 0.3211 0.023 Uiso 1 calc R . .
C16 C 0.4592(7) 0.3498(5) 0.4029(4) 0.019(2) Uani 1 d . . .
H16 H 0.4608 0.3024 0.4248 0.023 Uiso 1 calc R . .
C17 C 0.5351(6) 0.4029(5) 0.4312(4) 0.0168(19) Uani 1 d . . .
H17 H 0.5895 0.3905 0.4723 0.020 Uiso 1 calc R . .
C18 C 0.5337(6) 0.4757(5) 0.4004(4) 0.0143(18) Uani 1 d . . .
C19 C 0.4516(6) 0.4888(4) 0.3376(4) 0.0111(18) Uani 1 d . . .
C20 C 0.6090(6) 0.5347(4) 0.4293(4) 0.0147(18) Uani 1 d . . .
C21 C 0.6003(7) 0.6029(5) 0.3936(4) 0.020(2) Uani 1 d . . .
C22 C 0.5197(6) 0.6164(4) 0.3262(4) 0.0141(18) Uani 1 d . . .
C23 C 0.4444(6) 0.5597(4) 0.2984(4) 0.0120(18) Uani 1 d . . .
C24 C 0.5107(6) 0.6831(4) 0.2850(5) 0.018(2) Uani 1 d . . .
H24 H 0.5583 0.7224 0.3013 0.022 Uiso 1 calc R . .
C25 C 0.4326(6) 0.6916(5) 0.2208(4) 0.0177(19) Uani 1 d . . .
H25 H 0.4284 0.7357 0.1925 0.021 Uiso 1 calc R . .
C26 C 0.3596(6) 0.6328(4) 0.1984(4) 0.0154(19) Uani 1 d . . .
H26 H 0.3059 0.6389 0.1553 0.018 Uiso 1 calc R . .
C27 C 0.6944(6) 0.5188(5) 0.4985(4) 0.019(2) Uani 1 d . . .
H27A H 0.7582 0.5486 0.4965 0.029 Uiso 1 calc R . .
H27B H 0.7136 0.4666 0.4993 0.029 Uiso 1 calc R . .
H27C H 0.6661 0.5311 0.5437 0.029 Uiso 1 calc R . .
C28 C 0.6762(7) 0.6674(5) 0.4231(5) 0.032(2) Uani 1 d . . .
H28A H 0.7139 0.6560 0.4737 0.048 Uiso 1 calc R . .
H28B H 0.6343 0.7124 0.4242 0.048 Uiso 1 calc R . .
H28C H 0.7285 0.6744 0.3900 0.048 Uiso 1 calc R . .
C29 C 0.0932(7) 0.5621(4) 0.0949(4) 0.0174(19) Uani 1 d . . .
H29 H 0.0590 0.5732 0.1359 0.021 Uiso 1 calc R . .
C30 C 0.0503(6) 0.5921(4) 0.0237(4) 0.0172(19) Uani 1 d . . .
H30 H -0.0096 0.6241 0.0177 0.021 Uiso 1 calc R . .
C31 C 0.0979(6) 0.5736(4) -0.0377(5) 0.0179(19) Uani 1 d . . .
H31 H 0.0690 0.5928 -0.0856 0.022 Uiso 1 calc R . .
C32 C 0.1905(6) 0.5257(4) -0.0292(4) 0.0148(18) Uani 1 d . . .
C33 C 0.2279(6) 0.5006(4) 0.0460(4) 0.0115(17) Uani 1 d . . .
C34 C 0.2458(6) 0.5042(4) -0.0901(4) 0.0164(19) Uani 1 d . . .
C35 C 0.3404(6) 0.4637(4) -0.0747(4) 0.0171(19) Uani 1 d . . .
C36 C 0.3807(6) 0.4358(4) 0.0009(4) 0.0133(18) Uani 1 d . . .
C37 C 0.3260(6) 0.4548(4) 0.0603(4) 0.0131(18) Uani 1 d . . .
C38 C 0.4735(7) 0.3902(5) 0.0189(5) 0.022(2) Uani 1 d . . .
H38 H 0.5129 0.3766 -0.0187 0.027 Uiso 1 calc R . .
C39 C 0.5059(6) 0.3656(4) 0.0931(5) 0.018(2) Uani 1 d . . .
H39 H 0.5668 0.3349 0.1059 0.022 Uiso 1 calc R . .
C40 C 0.4466(6) 0.3874(4) 0.1475(4) 0.0155(18) Uani 1 d . . .
H40 H 0.4697 0.3710 0.1973 0.019 Uiso 1 calc R . .
C41 C 0.1971(7) 0.5272(5) -0.1698(4) 0.025(2) Uani 1 d . . .
H41A H 0.2254 0.5753 -0.1806 0.037 Uiso 1 calc R . .
H41B H 0.1191 0.5301 -0.1748 0.037 Uiso 1 calc R . .
H41C H 0.2157 0.4908 -0.2052 0.037 Uiso 1 calc R . .
C42 C 0.4058(7) 0.4448(5) -0.1375(5) 0.028(2) Uani 1 d . . .
H42A H 0.3863 0.3956 -0.1571 0.042 Uiso 1 calc R . .
H42B H 0.4825 0.4463 -0.1168 0.042 Uiso 1 calc R . .
H42C H 0.3894 0.4808 -0.1780 0.042 Uiso 1 calc R . .

loop_
_atom_site_aniso_label
_atom_site_aniso_U_11
_atom_site_aniso_U_22
_atom_site_aniso_U_33
_atom_site_aniso_U_23
_atom_site_aniso_U_13
_atom_site_aniso_U_12
Fe1 0.0059(5) 0.0061(6) 0.0034(5) 0.0000(5) 0.0007(4) -0.0001(5)
Cl1 0.0211(12) 0.0162(11) 0.0249(12) 0.0008(9) -0.0012(10) -0.0008(9)
Cl2 0.0244(12) 0.0214(12) 0.0253(12) -0.0046(9) 0.0024(10) 0.0052(9)
N1 0.011(4) 0.012(4) 0.012(4) -0.001(3) 0.003(3) -0.001(3)
N2 0.008(4) 0.011(4) 0.016(4) -0.002(3) -0.003(3) 0.001(3)
N3 0.008(3) 0.020(4) 0.009(3) 0.002(3) 0.003(3) 0.003(3)
N4 0.013(4) 0.014(4) 0.010(4) -0.001(3) 0.008(3) 0.000(3)
N5 0.013(3) 0.004(3) 0.011(3) -0.002(3) 0.002(3) 0.002(3)
N6 0.006(3) 0.009(4) 0.008(4) -0.002(3) 0.000(3) -0.003(3)
O1 0.036(4) 0.037(4) 0.030(4) -0.019(3) -0.021(3) -0.004(3)
O2 0.050(4) 0.023(4) 0.034(4) -0.010(3) -0.012(3) 0.025(3)
O3 0.028(4) 0.022(4) 0.040(4) 0.016(3) 0.006(3) 0.009(3)
O4 0.019(3) 0.042(4) 0.045(4) 0.011(3) 0.003(3) -0.017(3)
O5 0.048(5) 0.036(5) 0.104(6) -0.011(4) 0.054(5) -0.003(4)
O6 0.061(5) 0.044(5) 0.025(4) -0.008(3) -0.019(4) 0.035(4)
O7 0.034(4) 0.025(4) 0.024(3) -0.011(3) -0.004(3) 0.005(3)
O8 0.030(4) 0.015(3) 0.039(4) -0.013(3) -0.006(3) -0.009(3)
O9 0.076(6) 0.081(7) 0.064(6) -0.008(5) 0.008(5) -0.012(5)
C1 0.013(4) 0.018(5) 0.007(4) -0.001(3) 0.004(4) 0.003(3)
C2 0.023(5) 0.014(5) 0.019(5) -0.003(4) 0.005(4) 0.003(4)
C3 0.020(5) 0.030(5) 0.004(4) 0.001(4) 0.003(4) 0.001(4)
C4 0.016(4) 0.011(5) 0.008(4) -0.002(3) 0.001(3) 0.001(3)
C5 0.016(4) 0.018(5) 0.008(4) 0.002(3) 0.003(4) 0.005(4)
C6 0.025(5) 0.023(5) 0.012(5) 0.000(4) 0.006(4) 0.000(4)
C7 0.018(5) 0.016(5) 0.014(5) 0.003(4) 0.002(4) -0.006(4)
C8 0.005(4) 0.023(5) 0.013(4) 0.000(4) 0.000(3) 0.003(3)
C9 0.014(4) 0.025(5) 0.005(4) -0.007(4) 0.001(4) 0.000(4)
C10 0.026(5) 0.017(5) 0.013(5) -0.001(4) 0.001(4) -0.001(4)
C11 0.019(5) 0.022(5) 0.016(5) -0.014(4) 0.002(4) 0.002(4)
C12 0.004(4) 0.025(5) 0.015(4) 0.001(4) -0.002(4) -0.002(4)
C13 0.023(5) 0.026(5) 0.019(5) 0.006(4) 0.011(4) -0.001(4)
C14 0.038(6) 0.023(5) 0.026(5) 0.002(4) 0.021(5) -0.001(4)
C15 0.019(5) 0.018(5) 0.021(5) 0.002(4) 0.005(4) 0.000(4)
C16 0.029(5) 0.011(5) 0.015(5) 0.013(4) 0.001(4) 0.004(4)
C17 0.010(4) 0.026(5) 0.013(4) 0.000(4) 0.000(4) 0.009(4)
C18 0.013(4) 0.018(5) 0.013(4) 0.001(4) 0.005(4) 0.007(4)
C19 0.006(4) 0.019(5) 0.009(4) 0.007(3) 0.002(3) 0.000(3)
C20 0.012(4) 0.011(4) 0.020(5) -0.001(4) 0.003(4) -0.002(3)
C21 0.018(5) 0.027(5) 0.014(5) 0.000(4) 0.004(4) 0.000(4)
C22 0.010(4) 0.014(5) 0.017(5) -0.001(4) -0.002(4) 0.006(3)
C23 0.009(4) 0.024(5) 0.004(4) 0.000(3) 0.003(3) -0.002(3)
C24 0.013(5) 0.014(5) 0.028(5) -0.004(4) 0.004(4) -0.008(4)
C25 0.023(5) 0.017(5) 0.013(5) 0.008(4) 0.004(4) -0.003(4)
C26 0.018(5) 0.015(5) 0.014(5) 0.006(4) 0.005(4) 0.002(4)
C27 0.013(4) 0.022(5) 0.020(5) -0.005(4) -0.004(4) 0.005(4)
C28 0.037(6) 0.024(6) 0.030(6) 0.001(4) -0.006(5) -0.007(4)
C29 0.025(5) 0.010(4) 0.017(5) -0.004(4) 0.003(4) 0.002(4)
C30 0.010(4) 0.020(5) 0.022(5) 0.004(4) 0.004(4) 0.002(4)
C31 0.016(5) 0.016(5) 0.019(5) 0.004(4) -0.004(4) -0.008(4)
C32 0.013(4) 0.009(4) 0.021(5) -0.003(4) 0.002(4) 0.003(4)
C33 0.012(4) 0.011(4) 0.011(4) -0.001(3) 0.001(4) 0.002(3)
C34 0.016(5) 0.016(5) 0.020(5) -0.002(4) 0.008(4) -0.003(4)
C35 0.022(5) 0.015(5) 0.016(5) -0.011(4) 0.010(4) -0.009(4)
C36 0.021(5) 0.009(4) 0.013(4) -0.003(3) 0.011(4) -0.001(4)
C37 0.011(4) 0.009(4) 0.018(5) -0.004(3) 0.000(4) -0.006(3)
C38 0.028(5) 0.026(5) 0.016(5) -0.001(4) 0.013(4) 0.002(4)
C39 0.015(5) 0.014(5) 0.028(5) 0.002(4) 0.011(4) 0.008(4)
C40 0.017(5) 0.017(5) 0.012(4) -0.003(4) 0.001(4) 0.002(4)
C41 0.031(5) 0.023(5) 0.020(5) -0.002(4) 0.002(4) 0.007(4)
C42 0.032(6) 0.032(6) 0.023(5) -0.006(4) 0.014(4) -0.007(4)

loop_
_atom_type_symbol
_atom_type_description
_atom_type_scat_dispersion_real
_atom_type_scat_dispersion_imag
_atom_type_scat_source
C C 0.0033 0.0016 'International Tables Vol C Tables 4.2.6.8 and 6.1.1.4'
H H 0.0000 0.0000 'International Tables Vol C Tables 4.2.6.8 and 6.1.1.4'
N N 0.0061 0.0033 'International Tables Vol C Tables 4.2.6.8 and 6.1.1.4'
O O 0.0106 0.0060 'International Tables Vol C Tables 4.2.6.8 and 6.1.1.4'
Fe Fe 0.3463 0.8444 'International Tables Vol C Tables 4.2.6.8 and 6.1.1.4'
Cl Cl 0.1484 0.1585 'International Tables Vol C Tables 4.2.6.8 and 6.1.1.4'

loop_
_geom_angle_atom_site_label_1
_geom_angle_atom_site_label_2
_geom_angle_atom_site_label_3
_geom_angle
_geom_angle_site_symmetry_1
_geom_angle_site_symmetry_3
_geom_angle_publ_flag
N5 Fe1 N2 91.6(2) . . ?
N5 Fe1 N6 78.4(2) . . ?
N2 Fe1 N6 94.1(2) . . ?
N5 Fe1 N1 100.7(2) . . ?
N2 Fe1 N1 77.6(2) . . ?
N6 Fe1 N1 171.7(2) . . ?
N5 Fe1 N3 167.2(2) . . ?
N2 Fe1 N3 98.7(2) . . ?
N6 Fe1 N3 93.1(2) . . ?
N1 Fe1 N3 89.0(2) . . ?
N5 Fe1 N4 92.7(2) . . ?
N2 Fe1 N4 172.9(2) . . ?
N6 Fe1 N4 92.2(2) . . ?
N1 Fe1 N4 96.0(2) . . ?
N3 Fe1 N4 77.8(2) . . ?
O2 Cl1 O3 108.8(4) . . ?
O2 Cl1 O4 108.2(4) . . ?
O3 Cl1 O4 109.6(4) . . ?
O2 Cl1 O1 110.0(4) . . ?
O3 Cl1 O1 110.0(4) . . ?
O4 Cl1 O1 110.2(4) . . ?
O5 Cl2 O6 110.9(5) . . ?
O5 Cl2 O7 109.6(4) . . ?
O6 Cl2 O7 108.4(4) . . ?
O5 Cl2 O8 108.0(4) . . ?
O6 Cl2 O8 110.0(4) . . ?
O7 Cl2 O8 110.0(4) . . ?
C1 N1 C5 117.9(6) . . ?
C1 N1 Fe1 127.8(5) . . ?
C5 N1 Fe1 114.1(5) . . ?
C12 N2 C9 117.3(7) . . ?
C12 N2 Fe1 127.6(5) . . ?
C9 N2 Fe1 115.1(5) . . ?
C15 N3 C19 118.2(7) . . ?
C15 N3 Fe1 127.3(5) . . ?
C19 N3 Fe1 114.5(5) . . ?
C26 N4 C23 117.9(7) . . ?
C26 N4 Fe1 128.1(5) . . ?
C23 N4 Fe1 114.0(5) . . ?
C29 N5 C33 117.7(6) . . ?
C29 N5 Fe1 128.1(5) . . ?
C33 N5 Fe1 114.2(5) . . ?
C40 N6 C37 117.5(6) . . ?
C40 N6 Fe1 128.5(5) . . ?
C37 N6 Fe1 113.9(5) . . ?
N1 C1 C2 122.6(7) . . ?
N1 C1 H1 118.7 . . ?
C2 C1 H1 118.7 . . ?
C3 C2 C1 120.0(8) . . ?
C3 C2 H2 120.0 . . ?
C1 C2 H2 120.0 . . ?
C2 C3 C4 119.6(7) . . ?
C2 C3 H3 120.2 . . ?
C4 C3 H3 120.2 . . ?
C5 C4 C3 116.4(7) . . ?
C5 C4 C6 120.3(7) . . ?
C3 C4 C6 123.2(7) . . ?
N1 C5 C4 123.5(7) . . ?
N1 C5 C9 116.7(7) . . ?
C4 C5 C9 119.8(7) . . ?
C7 C6 C4 119.8(7) . . ?
C7 C6 C14 122.5(7) . . ?
C4 C6 C14 117.6(7) . . ?
C6 C7 C8 119.7(7) . . ?
C6 C7 C13 122.4(7) . . ?
C8 C7 C13 117.8(7) . . ?
C9 C8 C10 116.9(7) . . ?
C9 C8 C7 120.4(7) . . ?
C10 C8 C7 122.6(7) . . ?
N2 C9 C8 123.8(7) . . ?
N2 C9 C5 116.2(7) . . ?
C8 C9 C5 120.0(7) . . ?
C11 C10 C8 120.8(8) . . ?
C11 C10 H10 119.6 . . ?
C8 C10 H10 119.6 . . ?
C10 C11 C12 117.3(7) . . ?
C10 C11 H11 121.3 . . ?
C12 C11 H11 121.3 . . ?
N2 C12 C11 123.7(7) . . ?
N2 C12 H12 118.2 . . ?
C11 C12 H12 118.2 . . ?
C7 C13 H13A 109.5 . . ?
C7 C13 H13B 109.5 . . ?
H13A C13 H13B 109.5 . . ?
C7 C13 H13C 109.5 . . ?
H13A C13 H13C 109.5 . . ?
H13B C13 H13C 109.5 . . ?
C6 C14 H14A 109.5 . . ?
C6 C14 H14B 109.5 . . ?
H14A C14 H14B 109.5 . . ?
C6 C14 H14C 109.5 . . ?
H14A C14 H14C 109.5 . . ?
H14B C14 H14C 109.5 . . ?
N3 C15 C16 122.6(8) . . ?
N3 C15 H15 118.7 . . ?
C16 C15 H15 118.7 . . ?
C17 C16 C15 118.3(8) . . ?
C17 C16 H16 120.8 . . ?
C15 C16 H16 120.8 . . ?
C16 C17 C18 122.3(7) . . ?
C16 C17 H17 118.8 . . ?
C18 C17 H17 118.8 . . ?
C19 C18 C17 115.1(7) . . ?
C19 C18 C20 120.0(7) . . ?
C17 C18 C20 124.9(7) . . ?
N3 C19 C18 123.5(7) . . ?
N3 C19 C23 115.8(6) . . ?
C18 C19 C23 120.7(7) . . ?
C21 C20 C18 119.4(7) . . ?
C21 C20 C27 122.3(7) . . ?
C18 C20 C27 118.3(7) . . ?
C20 C21 C22 121.4(7) . . ?
C20 C21 C28 121.2(7) . . ?
C22 C21 C28 117.3(7) . . ?
C24 C22 C23 116.3(7) . . ?
C24 C22 C21 124.1(7) . . ?
C23 C22 C21 119.6(7) . . ?
N4 C23 C22 123.5(7) . . ?
N4 C23 C19 117.8(7) . . ?
C22 C23 C19 118.7(7) . . ?
C25 C24 C22 120.8(7) . . ?
C25 C24 H24 119.6 . . ?
C22 C24 H24 119.6 . . ?
C24 C25 C26 118.8(7) . . ?
C24 C25 H25 120.6 . . ?
C26 C25 H25 120.6 . . ?
N4 C26 C25 122.6(7) . . ?
N4 C26 H26 118.7 . . ?
C25 C26 H26 118.7 . . ?
C20 C27 H27A 109.5 . . ?
C20 C27 H27B 109.5 . . ?
H27A C27 H27B 109.5 . . ?
C20 C27 H27C 109.5 . . ?
H27A C27 H27C 109.5 . . ?
H27B C27 H27C 109.5 . . ?
C21 C28 H28A 109.5 . . ?
C21 C28 H28B 109.5 . . ?
H28A C28 H28B 109.5 . . ?
C21 C28 H28C 109.5 . . ?
H28A C28 H28C 109.5 . . ?
H28B C28 H28C 109.5 . . ?
N5 C29 C30 122.7(7) . . ?
N5 C29 H29 118.6 . . ?
C30 C29 H29 118.6 . . ?
C31 C30 C29 119.0(7) . . ?
C31 C30 H30 120.5 . . ?
C29 C30 H30 120.5 . . ?
C30 C31 C32 121.1(7) . . ?
C30 C31 H31 119.4 . . ?
C32 C31 H31 119.4 . . ?
C33 C32 C31 114.5(7) . . ?
C33 C32 C34 120.8(7) . . ?
C31 C32 C34 124.7(7) . . ?
N5 C33 C32 124.9(7) . . ?
N5 C33 C37 117.1(7) . . ?
C32 C33 C37 117.9(7) . . ?
C35 C34 C32 120.1(7) . . ?
C35 C34 C41 121.5(7) . . ?
C32 C34 C41 118.4(7) . . ?
C34 C35 C36 120.9(7) . . ?
C34 C35 C42 121.3(7) . . ?
C36 C35 C42 117.8(7) . . ?
C37 C36 C38 117.4(7) . . ?
C37 C36 C35 119.3(7) . . ?
C38 C36 C35 123.3(7) . . ?
N6 C37 C36 123.0(7) . . ?
N6 C37 C33 116.2(7) . . ?
C36 C37 C33 120.8(7) . . ?
C39 C38 C36 119.4(7) . . ?
C39 C38 H38 120.3 . . ?
C36 C38 H38 120.3 . . ?
C40 C39 C38 118.9(8) . . ?
C40 C39 H39 120.5 . . ?
C38 C39 H39 120.5 . . ?
N6 C40 C39 123.8(7) . . ?
N6 C40 H40 118.1 . . ?
C39 C40 H40 118.1 . . ?
C34 C41 H41A 109.5 . . ?
C34 C41 H41B 109.5 . . ?
H41A C41 H41B 109.5 . . ?
C34 C41 H41C 109.5 . . ?
H41A C41 H41C 109.5 . . ?
H41B C41 H41C 109.5 . . ?
C35 C42 H42A 109.5 . . ?
C35 C42 H42B 109.5 . . ?
H42A C42 H42B 109.5 . . ?
C35 C42 H42C 109.5 . . ?
H42A C42 H42C 109.5 . . ?
H42B C42 H42C 109.5 . . ?

loop_
_geom_bond_atom_site_label_1
_geom_bond_atom_site_label_2
_geom_bond_distance
_geom_bond_site_symmetry_2
_geom_bond_publ_flag
Fe1 N5 2.104(6) . ?
Fe1 N2 2.113(6) . ?
Fe1 N6 2.119(6) . ?
Fe1 N1 2.121(6) . ?
Fe1 N3 2.126(6) . ?
Fe1 N4 2.134(6) . ?
Cl1 O2 1.427(6) . ?
Cl1 O3 1.430(6) . ?
Cl1 O4 1.432(6) . ?
Cl1 O1 1.438(6) . ?
Cl2 O5 1.423(6) . ?
Cl2 O6 1.437(6) . ?
Cl2 O7 1.438(6) . ?
Cl2 O8 1.454(6) . ?
N1 C1 1.322(9) . ?
N1 C5 1.372(9) . ?
N2 C12 1.323(9) . ?
N2 C9 1.362(9) . ?
N3 C15 1.333(10) . ?
N3 C19 1.382(9) . ?
N4 C26 1.328(9) . ?
N4 C23 1.361(9) . ?
N5 C29 1.333(9) . ?
N5 C33 1.353(9) . ?
N6 C40 1.328(9) . ?
N6 C37 1.359(9) . ?
C1 C2 1.380(10) . ?
C1 H1 0.9300 . ?
C2 C3 1.373(11) . ?
C2 H2 0.9300 . ?
C3 C4 1.411(10) . ?
C3 H3 0.9300 . ?
C4 C5 1.392(10) . ?
C4 C6 1.438(11) . ?
C5 C9 1.435(10) . ?
C6 C7 1.378(11) . ?
C6 C14 1.522(10) . ?
C7 C8 1.451(10) . ?
C7 C13 1.494(10) . ?
C8 C9 1.374(11) . ?
C8 C10 1.404(11) . ?
C10 C11 1.368(10) . ?
C10 H10 0.9300 . ?
C11 C12 1.407(11) . ?
C11 H11 0.9300 . ?
C12 H12 0.9300 . ?
C13 H13A 0.9600 . ?
C13 H13B 0.9600 . ?
C13 H13C 0.9600 . ?
C14 H14A 0.9600 . ?
C14 H14B 0.9600 . ?
C14 H14C 0.9600 . ?
C15 C16 1.387(10) . ?
C15 H15 0.9300 . ?
C16 C17 1.368(11) . ?
C16 H16 0.9300 . ?
C17 C18 1.407(11) . ?
C17 H17 0.9300 . ?
C18 C19 1.394(10) . ?
C18 C20 1.441(11) . ?
C19 C23 1.439(10) . ?
C20 C21 1.367(11) . ?
C20 C27 1.504(10) . ?
C21 C22 1.440(10) . ?
C21 C28 1.520(11) . ?
C22 C24 1.392(11) . ?
C22 C23 1.407(10) . ?
C24 C25 1.371(10) . ?
C24 H24 0.9300 . ?
C25 C26 1.398(11) . ?
C25 H25 0.9300 . ?
C26 H26 0.9300 . ?
C27 H27A 0.9600 . ?
C27 H27B 0.9600 . ?
C27 H27C 0.9600 . ?
C28 H28A 0.9600 . ?
C28 H28B 0.9600 . ?
C28 H28C 0.9600 . ?
C29 C30 1.393(10) . ?
C29 H29 0.9300 . ?
C30 C31 1.373(10) . ?
C30 H30 0.9300 . ?
C31 C32 1.420(11) . ?
C31 H31 0.9300 . ?
C32 C33 1.411(10) . ?
C32 C34 1.436(10) . ?
C33 C37 1.452(10) . ?
C34 C35 1.367(11) . ?
C34 C41 1.498(11) . ?
C35 C36 1.439(11) . ?
C35 C42 1.533(10) . ?
C36 C37 1.398(10) . ?
C36 C38 1.401(11) . ?
C38 C39 1.382(11) . ?
C38 H38 0.9300 . ?
C39 C40 1.375(10) . ?
C39 H39 0.9300 . ?
C40 H40 0.9300 . ?
C41 H41A 0.9600 . ?
C41 H41B 0.9600 . ?
C41 H41C 0.9600 . ?
C42 H42A 0.9600 . ?
C42 H42B 0.9600 . ?
C42 H42C 0.9600 . ?
